data_4111116
loop_
_publ_author_name
'Paul A. Wender'
'Thomas J. Paxton'
'Travis J. Williams'

_publ_section_title
;
 Cyclopentadienone Synthesis by Rhodium(I)-Catalyzed [3 + 2] Cycloaddition
 Reactions of Cyclopropenones and Alkynes
;
_journal_name_full 'Journal of the American Chemical Society'
_journal_page_first 14814
_journal_page_last 14815
_journal_paper_doi 10.1021/ja065868p
_journal_volume 128
_journal_year 2006
_chemical_formula_moiety 'C61 H40 O'
_chemical_formula_sum 'C61 H40 O'
_chemical_formula_weight 788.93
_chemical_name_systematic
; 
 ? 
;
_space_group_IT_number 14
_symmetry_cell_setting monoclinic
_symmetry_space_group_name_Hall '-P 2ybc'
_symmetry_space_group_name_H-M 'P 1 21/c 1'
_atom_sites_solution_hydrogens geom
_atom_sites_solution_primary direct
_atom_sites_solution_secondary difmap
_audit_creation_method SHELXL-97
_cell_angle_alpha 90.00
_cell_angle_beta 99.347(3)
_cell_angle_gamma 90.00
_cell_formula_units_Z 4
_cell_length_a 12.4589(17)
_cell_length_b 23.392(3)
_cell_length_c 14.920(2)
_cell_measurement_reflns_used 2608
_cell_measurement_temperature 148
_cell_measurement_theta_max 23.04
_cell_measurement_theta_min 2.22
_cell_volume 4290.5(10)
_computing_structure_refinement 'SHELXL-97 (Sheldrick, 1997)'
_computing_structure_solution 'SHELXS-97 (Sheldrick, 1990)'
_diffrn_ambient_temperature 148
_diffrn_measured_fraction_theta_full 0.996
_diffrn_measured_fraction_theta_max 0.996
_diffrn_measurement_device_type
;
;
_diffrn_measurement_method
;
;
_diffrn_radiation_monochromator graphite
_diffrn_radiation_source 'fine-focus sealed tube'
_diffrn_radiation_type MoK\a
_diffrn_radiation_wavelength 0.71073
_diffrn_reflns_av_R_equivalents 0.0430
_diffrn_reflns_av_sigmaI/netI 0.0571
_diffrn_reflns_limit_h_max 12
_diffrn_reflns_limit_h_min -13
_diffrn_reflns_limit_k_max 25
_diffrn_reflns_limit_k_min -25
_diffrn_reflns_limit_l_max 16
_diffrn_reflns_limit_l_min -10
_diffrn_reflns_number 18844
_diffrn_reflns_theta_full 23.29
_diffrn_reflns_theta_max 23.29
_diffrn_reflns_theta_min 2.22
_exptl_absorpt_coefficient_mu 0.071
_exptl_absorpt_correction_T_max 1
_exptl_absorpt_correction_T_min 0.91
_exptl_absorpt_correction_type multi-scan
_exptl_absorpt_process_details 'SADABS, G.M. Sheldrick (1996)'
_exptl_crystal_colour brown
_exptl_crystal_density_diffrn 1.221
_exptl_crystal_description rhombic
_exptl_crystal_F_000 1656
_exptl_crystal_size_max 0.20
_exptl_crystal_size_mid 0.11
_exptl_crystal_size_min 0.07
_refine_diff_density_max 0.277
_refine_diff_density_min -0.207
_refine_diff_density_rms 0.034
_refine_ls_extinction_method none
_refine_ls_goodness_of_fit_ref 1.017
_refine_ls_hydrogen_treatment constr
_refine_ls_matrix_type full
_refine_ls_number_parameters 559
_refine_ls_number_reflns 6159
_refine_ls_number_restraints 0
_refine_ls_restrained_S_all 1.017
_refine_ls_R_factor_all 0.0731
_refine_ls_R_factor_gt 0.0432
_refine_ls_shift/su_max 0.000
_refine_ls_shift/su_mean 0.000
_refine_ls_structure_factor_coef Fsqd
_refine_ls_weighting_details 'w=1/[\s^2^(Fo^2^)+(0.0510P)^2^+0.5992P] where P=(Fo^2^+2Fc^2^)/3'
_refine_ls_weighting_scheme calc
_refine_ls_wR_factor_gt 0.0993
_refine_ls_wR_factor_ref 0.1108
_reflns_number_gt 4303
_reflns_number_total 6159
_reflns_threshold_expression >2sigma(I)
_cod_data_source_file ja065868psi20060812_123443.cif
_cod_data_source_block shelxl
_cod_original_sg_symbol_H-M 'P 21/c'
_cod_database_code 4111116

loop_
_symmetry_equiv_pos_as_xyz
'x, y, z'
'-x, y+1/2, -z+1/2'
'-x, -y, -z'
'x, -y-1/2, z-1/2'

loop_
_atom_site_label
_atom_site_type_symbol
_atom_site_fract_x
_atom_site_fract_y
_atom_site_fract_z
_atom_site_U_iso_or_equiv
_atom_site_adp_type
_atom_site_occupancy
_atom_site_symmetry_multiplicity
_atom_site_calc_flag
_atom_site_refinement_flags
O1 O 0.17799(12) 0.08670(6) 0.18631(10) 0.0383(4) Uani 1 1 d .
C1 C 0.14547(17) 0.12914(9) 0.14303(14) 0.0299(5) Uani 1 1 d .
C2 C 0.03636(17) 0.15661(8) 0.13670(14) 0.0285(5) Uani 1 1 d .
C3 C 0.03905(17) 0.20406(8) 0.08586(13) 0.0268(5) Uani 1 1 d .
C4 C 0.15016(17) 0.20989(8) 0.05708(14) 0.0280(5) Uani 1 1 d .
C5 C 0.21075(17) 0.16424(9) 0.08811(14) 0.0306(5) Uani 1 1 d .
C6 C -0.05425(16) 0.24213(8) 0.05259(13) 0.0254(5) Uani 1 1 d .
C7 C -0.14275(17) 0.21971(8) -0.00873(14) 0.0270(5) Uani 1 1 d .
C8 C -0.23093(17) 0.25519(8) -0.04238(14) 0.0274(5) Uani 1 1 d .
C9 C -0.23054(17) 0.31241(8) -0.01366(14) 0.0274(5) Uani 1 1 d .
C10 C -0.14060(17) 0.33488(8) 0.04627(14) 0.0272(5) Uani 1 1 d .
C11 C -0.05216(17) 0.29993(8) 0.07869(14) 0.0263(5) Uani 1 1 d .
C12 C -0.31755(18) 0.35110(9) -0.04759(15) 0.0304(5) Uani 1 1 d .
C13 C -0.37982(18) 0.38852(9) -0.07496(15) 0.0331(5) Uani 1 1 d .
C14 C -0.44426(18) 0.43645(9) -0.11312(15) 0.0351(6) Uani 1 1 d .
C15 C -0.52748(19) 0.42934(11) -0.18563(18) 0.0497(7) Uani 1 1 d .
H15 H -0.5465 0.3927 -0.2068 0.060 Uiso 1 1 calc R
C16 C -0.5825(2) 0.47583(12) -0.2268(2) 0.0661(9) Uani 1 1 d .
H16 H -0.6379 0.4705 -0.2759 0.079 Uiso 1 1 calc R
C17 C -0.5559(2) 0.52999(12) -0.1956(2) 0.0689(9) Uani 1 1 d .
H17 H -0.5928 0.5614 -0.2238 0.083 Uiso 1 1 calc R
C18 C -0.4749(2) 0.53778(11) -0.1228(2) 0.0603(8) Uani 1 1 d .
H18 H -0.4579 0.5745 -0.1012 0.072 Uiso 1 1 calc R
C19 C -0.4178(2) 0.49136(10) -0.08088(18) 0.0477(7) Uani 1 1 d .
H19 H -0.3624 0.4969 -0.0318 0.057 Uiso 1 1 calc R
C20 C -0.05259(17) 0.13157(9) 0.17754(14) 0.0299(5) Uani 1 1 d .
C21 C -0.06145(19) 0.07219(9) 0.18374(16) 0.0394(6) Uani 1 1 d .
H21 H -0.0099 0.0489 0.1633 0.047 Uiso 1 1 calc R
C22 C -0.1454(2) 0.04764(10) 0.21974(17) 0.0469(7) Uani 1 1 d .
H22 H -0.1502 0.0081 0.2236 0.056 Uiso 1 1 calc R
C23 C -0.2222(2) 0.08154(11) 0.24994(16) 0.0451(6) Uani 1 1 d .
H23 H -0.2798 0.0650 0.2731 0.054 Uiso 1 1 calc R
C24 C -0.21365(19) 0.14018(10) 0.24589(15) 0.0413(6) Uani 1 1 d .
H24 H -0.2645 0.1631 0.2679 0.050 Uiso 1 1 calc R
C25 C -0.13061(18) 0.16496(9) 0.20958(15) 0.0345(6) Uani 1 1 d .
H25 H -0.1264 0.2046 0.2063 0.041 Uiso 1 1 calc R
C26 C 0.31492(19) 0.14198(10) 0.06743(17) 0.0407(6) Uani 1 1 d .
C27 C 0.4150(2) 0.15738(12) 0.1142(2) 0.0619(8) Uani 1 1 d .
H27 H 0.4205 0.1850 0.1595 0.074 Uiso 1 1 calc R
C28 C 0.5098(2) 0.13068(15) 0.0928(3) 0.0851(11) Uani 1 1 d .
H28 H 0.5781 0.1410 0.1235 0.102 Uiso 1 1 calc R
C29 C 0.5004(3) 0.08978(15) 0.0267(3) 0.0897(12) Uani 1 1 d .
H29 H 0.5630 0.0723 0.0134 0.108 Uiso 1 1 calc R
C30 C 0.4032(3) 0.07395(13) -0.0197(3) 0.0800(10) Uani 1 1 d .
H30 H 0.3984 0.0461 -0.0646 0.096 Uiso 1 1 calc R
C31 C 0.3108(2) 0.10001(11) 0.0008(2) 0.0594(8) Uani 1 1 d .
H31 H 0.2434 0.0891 -0.0310 0.071 Uiso 1 1 calc R
C32 C 0.18246(18) 0.25673(9) 0.00079(14) 0.0306(5) Uani 1 1 d .
C33 C 0.11118(18) 0.28124(9) -0.07075(14) 0.0316(5) Uani 1 1 d .
H33 H 0.0396 0.2685 -0.0832 0.038 Uiso 1 1 calc R
C34 C 0.14505(19) 0.32394(9) -0.12322(15) 0.0359(6) Uani 1 1 d .
H34 H 0.0961 0.3400 -0.1702 0.043 Uiso 1 1 calc R
C35 C 0.2508(2) 0.34296(10) -0.10645(17) 0.0447(6) Uani 1 1 d .
H35 H 0.2737 0.3714 -0.1427 0.054 Uiso 1 1 calc R
C36 C 0.3230(2) 0.31988(10) -0.03583(17) 0.0437(6) Uani 1 1 d .
H36 H 0.3943 0.3331 -0.0239 0.052 Uiso 1 1 calc R
C37 C 0.28932(19) 0.27728(9) 0.01689(16) 0.0387(6) Uani 1 1 d .
H37 H 0.3386 0.2618 0.0642 0.046 Uiso 1 1 calc R
C38 C -0.14111(17) 0.15840(8) -0.03696(14) 0.0281(5) Uani 1 1 d .
C39 C -0.05795(18) 0.13687(9) -0.07903(15) 0.0362(6) Uani 1 1 d .
H39 H -0.0049 0.1614 -0.0940 0.043 Uiso 1 1 calc R
C40 C -0.0534(2) 0.07956(10) -0.09874(18) 0.0490(7) Uani 1 1 d .
H40 H 0.0032 0.0656 -0.1262 0.059 Uiso 1 1 calc R
C41 C -0.1324(2) 0.04268(10) -0.07794(19) 0.0551(7) Uani 1 1 d .
H41 H -0.1281 0.0038 -0.0897 0.066 Uiso 1 1 calc R
C42 C -0.2170(2) 0.06381(10) -0.03995(17) 0.0480(7) Uani 1 1 d .
H42 H -0.2718 0.0393 -0.0280 0.058 Uiso 1 1 calc R
C43 C -0.22169(18) 0.12117(9) -0.01930(15) 0.0365(6) Uani 1 1 d .
H43 H -0.2795 0.1350 0.0067 0.044 Uiso 1 1 calc R
C44 C -0.32261(18) 0.23411(9) -0.11208(15) 0.0317(5) Uani 1 1 d .
C45 C -0.3021(2) 0.21535(9) -0.19623(15) 0.0397(6) Uani 1 1 d .
H45 H -0.2312 0.2153 -0.2083 0.048 Uiso 1 1 calc R
C46 C -0.3868(2) 0.19670(10) -0.26255(18) 0.0524(7) Uani 1 1 d .
H46 H -0.3727 0.1847 -0.3189 0.063 Uiso 1 1 calc R
C47 C -0.4915(2) 0.19626(11) -0.2439(2) 0.0593(8) Uani 1 1 d .
H47 H -0.5483 0.1835 -0.2876 0.071 Uiso 1 1 calc R
C48 C -0.5124(2) 0.21459(11) -0.1611(2) 0.0566(8) Uani 1 1 d .
H48 H -0.5833 0.2142 -0.1490 0.068 Uiso 1 1 calc R
C49 C -0.42842(19) 0.23364(10) -0.09553(17) 0.0425(6) Uani 1 1 d .
H49 H -0.4435 0.2462 -0.0398 0.051 Uiso 1 1 calc R
C50 C -0.14067(17) 0.39678(9) 0.07036(15) 0.0309(5) Uani 1 1 d .
C51 C -0.12828(19) 0.43730(9) 0.00560(17) 0.0430(6) Uani 1 1 d .
H51 H -0.1215 0.4259 -0.0529 0.052 Uiso 1 1 calc R
C52 C -0.1259(2) 0.49488(11) 0.0275(2) 0.0581(8) Uani 1 1 d .
H52 H -0.1176 0.5220 -0.0164 0.070 Uiso 1 1 calc R
C53 C -0.1357(2) 0.51191(12) 0.1133(2) 0.0661(9) Uani 1 1 d .
H53 H -0.1328 0.5506 0.1281 0.079 Uiso 1 1 calc R
C54 C -0.1496(2) 0.47217(12) 0.1773(2) 0.0609(8) Uani 1 1 d .
H54 H -0.1577 0.4839 0.2354 0.073 Uiso 1 1 calc R
C55 C -0.15180(19) 0.41483(10) 0.15670(17) 0.0422(6) Uani 1 1 d .
H55 H -0.1608 0.3881 0.2010 0.051 Uiso 1 1 calc R
C56 C 0.04560(17) 0.32399(8) 0.13880(14) 0.0262(5) Uani 1 1 d .
C57 C 0.10395(18) 0.36844(9) 0.10824(15) 0.0326(5) Uani 1 1 d .
H57 H 0.0814 0.3833 0.0505 0.039 Uiso 1 1 calc R
C58 C 0.19486(18) 0.39099(9) 0.16202(16) 0.0366(6) Uani 1 1 d .
H58 H 0.2326 0.4209 0.1405 0.044 Uiso 1 1 calc R
C59 C 0.22947(19) 0.36915(10) 0.24738(16) 0.0405(6) Uani 1 1 d .
H59 H 0.2908 0.3842 0.2836 0.049 Uiso 1 1 calc R
C60 C 0.17288(19) 0.32491(10) 0.27893(16) 0.0401(6) Uani 1 1 d .
H60 H 0.1960 0.3101 0.3367 0.048 Uiso 1 1 calc R
C61 C 0.08177(17) 0.30230(9) 0.22504(15) 0.0321(5) Uani 1 1 d .
H61 H 0.0444 0.2723 0.2468 0.039 Uiso 1 1 calc R

loop_
_atom_site_aniso_label
_atom_site_aniso_U_11
_atom_site_aniso_U_22
_atom_site_aniso_U_33
_atom_site_aniso_U_23
_atom_site_aniso_U_13
_atom_site_aniso_U_12
O1 0.0398(10) 0.0293(9) 0.0457(10) 0.0090(7) 0.0071(7) 0.0077(7)
C1 0.0331(14) 0.0229(12) 0.0328(13) -0.0012(10) 0.0030(10) 0.0016(10)
C2 0.0310(13) 0.0233(12) 0.0315(13) -0.0005(10) 0.0064(10) -0.0001(10)
C3 0.0294(13) 0.0224(12) 0.0283(12) -0.0039(9) 0.0043(9) -0.0012(9)
C4 0.0289(13) 0.0242(12) 0.0303(13) -0.0006(9) 0.0036(9) -0.0009(10)
C5 0.0269(13) 0.0290(13) 0.0363(14) 0.0001(10) 0.0065(10) 0.0011(10)
C6 0.0279(13) 0.0231(11) 0.0269(12) 0.0013(9) 0.0093(9) 0.0012(10)
C7 0.0284(13) 0.0233(12) 0.0312(13) 0.0004(9) 0.0104(10) -0.0012(10)
C8 0.0289(13) 0.0236(12) 0.0305(13) 0.0009(9) 0.0071(10) -0.0022(10)
C9 0.0280(13) 0.0239(12) 0.0305(13) 0.0028(9) 0.0058(10) 0.0020(10)
C10 0.0302(13) 0.0229(12) 0.0297(13) 0.0002(9) 0.0078(10) 0.0008(10)
C11 0.0281(13) 0.0230(12) 0.0288(12) 0.0015(9) 0.0075(9) 0.0006(10)
C12 0.0289(13) 0.0262(12) 0.0363(14) -0.0035(10) 0.0066(10) -0.0015(11)
C13 0.0327(14) 0.0306(13) 0.0371(14) -0.0010(10) 0.0094(11) 0.0004(12)
C14 0.0268(14) 0.0322(14) 0.0475(15) 0.0054(11) 0.0095(11) 0.0041(10)
C15 0.0344(16) 0.0407(16) 0.0701(19) 0.0066(13) -0.0031(13) -0.0037(12)
C16 0.0443(18) 0.0508(19) 0.093(2) 0.0211(16) -0.0186(15) -0.0025(14)
C17 0.0429(19) 0.0428(18) 0.115(3) 0.0230(16) -0.0054(17) 0.0091(14)
C18 0.0536(19) 0.0292(15) 0.096(2) 0.0026(14) 0.0065(17) 0.0058(13)
C19 0.0408(16) 0.0359(15) 0.0652(18) -0.0022(12) 0.0048(13) 0.0061(12)
C20 0.0325(13) 0.0266(13) 0.0306(13) 0.0042(10) 0.0056(10) 0.0036(10)
C21 0.0397(15) 0.0281(13) 0.0536(16) 0.0050(11) 0.0174(12) 0.0058(11)
C22 0.0496(17) 0.0329(14) 0.0620(18) 0.0098(12) 0.0205(13) -0.0020(12)
C23 0.0414(16) 0.0473(16) 0.0506(16) 0.0072(12) 0.0196(12) -0.0039(13)
C24 0.0434(16) 0.0397(15) 0.0441(16) 0.0011(11) 0.0166(12) 0.0055(12)
C25 0.0364(14) 0.0292(13) 0.0388(14) 0.0016(10) 0.0092(11) 0.0033(11)
C26 0.0335(15) 0.0329(14) 0.0570(17) 0.0153(12) 0.0113(12) 0.0045(11)
C27 0.0403(18) 0.0534(18) 0.090(2) 0.0187(15) 0.0042(15) 0.0041(14)
C28 0.0357(19) 0.074(3) 0.146(4) 0.033(2) 0.0152(19) 0.0026(17)
C29 0.063(3) 0.053(2) 0.166(4) 0.026(2) 0.060(3) 0.0140(19)
C30 0.074(3) 0.053(2) 0.127(3) 0.0040(18) 0.056(2) 0.0123(18)
C31 0.0568(19) 0.0487(17) 0.078(2) 0.0000(15) 0.0278(15) 0.0140(14)
C32 0.0306(14) 0.0256(12) 0.0369(14) -0.0002(10) 0.0093(10) 0.0025(10)
C33 0.0353(14) 0.0280(13) 0.0329(14) -0.0018(10) 0.0099(11) -0.0003(10)
C34 0.0414(16) 0.0292(13) 0.0383(15) 0.0045(10) 0.0098(11) 0.0005(11)
C35 0.0521(18) 0.0306(14) 0.0550(17) 0.0104(12) 0.0194(13) -0.0005(13)
C36 0.0366(15) 0.0362(14) 0.0602(18) 0.0082(12) 0.0136(12) -0.0052(12)
C37 0.0339(15) 0.0316(13) 0.0506(16) 0.0041(11) 0.0066(11) 0.0008(11)
C38 0.0290(13) 0.0241(12) 0.0312(13) -0.0020(9) 0.0047(10) 0.0000(10)
C39 0.0355(14) 0.0316(13) 0.0429(15) -0.0063(11) 0.0105(11) -0.0013(11)
C40 0.0454(17) 0.0358(15) 0.0693(19) -0.0176(13) 0.0200(13) 0.0002(13)
C41 0.063(2) 0.0251(14) 0.080(2) -0.0138(13) 0.0206(16) 0.0007(13)
C42 0.0505(17) 0.0255(14) 0.0714(19) -0.0082(12) 0.0203(14) -0.0098(12)
C43 0.0337(14) 0.0289(13) 0.0487(16) -0.0032(10) 0.0124(11) -0.0008(11)
C44 0.0326(14) 0.0200(12) 0.0409(15) 0.0003(10) 0.0012(11) 0.0001(10)
C45 0.0451(16) 0.0308(13) 0.0411(15) -0.0007(11) 0.0009(12) -0.0008(11)
C46 0.067(2) 0.0389(15) 0.0460(17) -0.0065(12) -0.0071(14) -0.0024(14)
C47 0.051(2) 0.0466(17) 0.069(2) -0.0064(14) -0.0243(15) -0.0045(14)
C48 0.0359(17) 0.0486(17) 0.080(2) -0.0113(15) -0.0070(15) -0.0045(13)
C49 0.0339(15) 0.0336(14) 0.0587(17) -0.0072(11) 0.0032(12) -0.0005(11)
C50 0.0279(13) 0.0238(12) 0.0397(15) -0.0014(10) 0.0012(10) 0.0014(10)
C51 0.0453(16) 0.0291(14) 0.0513(16) 0.0050(12) -0.0020(12) -0.0021(11)
C52 0.0558(19) 0.0291(15) 0.081(2) 0.0167(15) -0.0133(15) -0.0027(13)
C53 0.064(2) 0.0253(16) 0.099(3) -0.0176(17) -0.0164(18) 0.0076(14)
C54 0.063(2) 0.0423(18) 0.074(2) -0.0253(16) 0.0029(15) 0.0105(14)
C55 0.0432(16) 0.0359(14) 0.0471(16) -0.0098(12) 0.0056(12) 0.0031(12)
C56 0.0294(13) 0.0214(11) 0.0282(13) -0.0012(9) 0.0057(10) 0.0040(10)
C57 0.0371(14) 0.0264(13) 0.0338(14) 0.0028(10) 0.0045(11) 0.0003(11)
C58 0.0364(15) 0.0282(12) 0.0454(16) 0.0042(11) 0.0074(11) -0.0060(11)
C59 0.0357(15) 0.0371(14) 0.0454(16) -0.0006(12) -0.0033(11) -0.0049(12)
C60 0.0399(15) 0.0408(15) 0.0371(15) 0.0060(11) -0.0012(11) -0.0040(12)
C61 0.0312(14) 0.0277(12) 0.0376(14) 0.0033(10) 0.0058(11) -0.0007(10)

loop_
_atom_type_symbol
_atom_type_description
_atom_type_scat_dispersion_real
_atom_type_scat_dispersion_imag
_atom_type_scat_source
C C 0.0033 0.0016 'International Tables Vol C Tables 4.2.6.8 and 6.1.1.4'
H H 0.0000 0.0000 'International Tables Vol C Tables 4.2.6.8 and 6.1.1.4'
O O 0.0106 0.0060 'International Tables Vol C Tables 4.2.6.8 and 6.1.1.4'

loop_
_geom_angle_atom_site_label_1
_geom_angle_atom_site_label_2
_geom_angle_atom_site_label_3
_geom_angle
O1 C1 C5 125.2(2)
O1 C1 C2 127.3(2)
C5 C1 C2 107.50(17)
C3 C2 C20 130.6(2)
C3 C2 C1 106.52(18)
C20 C2 C1 122.84(18)
C2 C3 C6 126.33(19)
C2 C3 C4 109.86(18)
C6 C3 C4 123.45(17)
C5 C4 C32 126.55(19)
C5 C4 C3 108.49(18)
C32 C4 C3 124.90(18)
C4 C5 C26 132.1(2)
C4 C5 C1 107.48(18)
C26 C5 C1 119.81(18)
C11 C6 C7 120.88(18)
C11 C6 C3 120.40(18)
C7 C6 C3 118.67(17)
C8 C7 C6 119.66(18)
C8 C7 C38 120.81(18)
C6 C7 C38 119.53(18)
C7 C8 C9 119.39(18)
C7 C8 C44 121.21(18)
C9 C8 C44 119.33(18)
C8 C9 C10 120.61(19)
C8 C9 C12 121.78(19)
C10 C9 C12 117.52(18)
C11 C10 C9 120.07(18)
C11 C10 C50 121.12(18)
C9 C10 C50 118.75(18)
C10 C11 C6 119.33(19)
C10 C11 C56 120.45(18)
C6 C11 C56 120.21(18)
C13 C12 C9 171.6(2)
C12 C13 C14 173.0(2)
C15 C14 C19 119.2(2)
C15 C14 C13 121.0(2)
C19 C14 C13 119.7(2)
C16 C15 C14 120.7(2)
C16 C15 H15 119.7
C14 C15 H15 119.7
C17 C16 C15 120.2(3)
C17 C16 H16 119.9
C15 C16 H16 119.9
C18 C17 C16 119.9(2)
C18 C17 H17 120.1
C16 C17 H17 120.1
C17 C18 C19 120.7(3)
C17 C18 H18 119.7
C19 C18 H18 119.7
C18 C19 C14 119.4(2)
C18 C19 H19 120.3
C14 C19 H19 120.3
C25 C20 C21 117.9(2)
C25 C20 C2 122.32(19)
C21 C20 C2 119.76(19)
C22 C21 C20 120.9(2)
C22 C21 H21 119.5
C20 C21 H21 119.5
C23 C22 C21 120.1(2)
C23 C22 H22 120.0
C21 C22 H22 120.0
C22 C23 C24 119.8(2)
C22 C23 H23 120.1
C24 C23 H23 120.1
C25 C24 C23 120.4(2)
C25 C24 H24 119.8
C23 C24 H24 119.8
C24 C25 C20 120.8(2)
C24 C25 H25 119.6
C20 C25 H25 119.6
C27 C26 C31 118.2(2)
C27 C26 C5 123.9(2)
C31 C26 C5 117.8(2)
C26 C27 C28 119.3(3)
C26 C27 H27 120.3
C28 C27 H27 120.3
C29 C28 C27 119.6(3)
C29 C28 H28 120.2
C27 C28 H28 120.2
C30 C29 C28 122.0(3)
C30 C29 H29 119.0
C28 C29 H29 119.0
C29 C30 C31 118.5(3)
C29 C30 H30 120.7
C31 C30 H30 120.7
C30 C31 C26 122.3(3)
C30 C31 H31 118.9
C26 C31 H31 118.9
C33 C32 C37 117.4(2)
C33 C32 C4 122.80(19)
C37 C32 C4 119.81(19)
C34 C33 C32 121.1(2)
C34 C33 H33 119.4
C32 C33 H33 119.4
C35 C34 C33 120.3(2)
C35 C34 H34 119.9
C33 C34 H34 119.9
C34 C35 C36 119.9(2)
C34 C35 H35 120.0
C36 C35 H35 120.0
C37 C36 C35 119.9(2)
C37 C36 H36 120.1
C35 C36 H36 120.1
C36 C37 C32 121.4(2)
C36 C37 H37 119.3
C32 C37 H37 119.3
C43 C38 C39 118.30(19)
C43 C38 C7 120.36(19)
C39 C38 C7 121.32(19)
C40 C39 C38 120.6(2)
C40 C39 H39 119.7
C38 C39 H39 119.7
C39 C40 C41 120.3(2)
C39 C40 H40 119.8
C41 C40 H40 119.8
C42 C41 C40 119.5(2)
C42 C41 H41 120.2
C40 C41 H41 120.2
C41 C42 C43 120.5(2)
C41 C42 H42 119.8
C43 C42 H42 119.8
C42 C43 C38 120.7(2)
C42 C43 H43 119.7
C38 C43 H43 119.7
C49 C44 C45 118.6(2)
C49 C44 C8 121.4(2)
C45 C44 C8 119.9(2)
C44 C45 C46 120.7(2)
C44 C45 H45 119.7
C46 C45 H45 119.7
C47 C46 C45 119.4(3)
C47 C46 H46 120.3
C45 C46 H46 120.3
C48 C47 C46 120.3(2)
C48 C47 H47 119.9
C46 C47 H47 119.9
C47 C48 C49 120.3(3)
C47 C48 H48 119.9
C49 C48 H48 119.9
C44 C49 C48 120.7(2)
C44 C49 H49 119.7
C48 C49 H49 119.7
C51 C50 C55 118.8(2)
C51 C50 C10 119.6(2)
C55 C50 C10 121.6(2)
C50 C51 C52 120.2(2)
C50 C51 H51 119.9
C52 C51 H51 119.9
C53 C52 C51 120.2(3)
C53 C52 H52 119.9
C51 C52 H52 119.9
C54 C53 C52 119.9(2)
C54 C53 H53 120.1
C52 C53 H53 120.1
C53 C54 C55 120.6(3)
C53 C54 H54 119.7
C55 C54 H54 119.7
C54 C55 C50 120.3(2)
C54 C55 H55 119.9
C50 C55 H55 119.9
C57 C56 C61 118.02(19)
C57 C56 C11 120.18(18)
C61 C56 C11 121.79(18)
C58 C57 C56 121.3(2)
C58 C57 H57 119.4
C56 C57 H57 119.4
C59 C58 C57 120.0(2)
C59 C58 H58 120.0
C57 C58 H58 120.0
C58 C59 C60 119.7(2)
C58 C59 H59 120.2
C60 C59 H59 120.2
C59 C60 C61 120.3(2)
C59 C60 H60 119.8
C61 C60 H60 119.8
C60 C61 C56 120.7(2)
C60 C61 H61 119.6
C56 C61 H61 119.6

loop_
_geom_bond_atom_site_label_1
_geom_bond_atom_site_label_2
_geom_bond_distance
O1 C1 1.217(2)
C1 C5 1.491(3)
C1 C2 1.493(3)
C2 C3 1.348(3)
C2 C20 1.470(3)
C3 C6 1.484(3)
C3 C4 1.521(3)
C4 C5 1.346(3)
C4 C32 1.476(3)
C5 C26 1.477(3)
C6 C11 1.406(3)
C6 C7 1.414(3)
C7 C8 1.403(3)
C7 C38 1.496(3)
C8 C9 1.405(3)
C8 C44 1.498(3)
C9 C10 1.416(3)
C9 C12 1.440(3)
C10 C11 1.394(3)
C10 C50 1.492(3)
C11 C56 1.500(3)
C12 C13 1.197(3)
C13 C14 1.441(3)
C14 C15 1.382(3)
C14 C19 1.392(3)
C15 C16 1.375(3)
C15 H15 0.9300
C16 C17 1.372(4)
C16 H16 0.9300
C17 C18 1.369(4)
C17 H17 0.9300
C18 C19 1.390(3)
C18 H18 0.9300
C19 H19 0.9300
C20 C25 1.391(3)
C20 C21 1.398(3)
C21 C22 1.377(3)
C21 H21 0.9300
C22 C23 1.374(3)
C22 H22 0.9300
C23 C24 1.378(3)
C23 H23 0.9300
C24 C25 1.372(3)
C24 H24 0.9300
C25 H25 0.9300
C26 C27 1.375(3)
C26 C31 1.392(4)
C27 C28 1.418(4)
C27 H27 0.9300
C28 C29 1.365(5)
C28 H28 0.9300
C29 C30 1.346(5)
C29 H29 0.9300
C30 C31 1.381(4)
C30 H30 0.9300
C31 H31 0.9300
C32 C33 1.396(3)
C32 C37 1.399(3)
C33 C34 1.377(3)
C33 H33 0.9300
C34 C35 1.375(3)
C34 H34 0.9300
C35 C36 1.379(3)
C35 H35 0.9300
C36 C37 1.377(3)
C36 H36 0.9300
C37 H37 0.9300
C38 C43 1.386(3)
C38 C39 1.390(3)
C39 C40 1.376(3)
C39 H39 0.9300
C40 C41 1.382(3)
C40 H40 0.9300
C41 C42 1.367(3)
C41 H41 0.9300
C42 C43 1.380(3)
C42 H42 0.9300
C43 H43 0.9300
C44 C49 1.380(3)
C44 C45 1.392(3)
C45 C46 1.394(3)
C45 H45 0.9300
C46 C47 1.377(4)
C46 H46 0.9300
C47 C48 1.371(4)
C47 H47 0.9300
C48 C49 1.385(3)
C48 H48 0.9300
C49 H49 0.9300
C50 C51 1.380(3)
C50 C55 1.384(3)
C51 C52 1.385(3)
C51 H51 0.9300
C52 C53 1.365(4)
C52 H52 0.9300
C53 C54 1.364(4)
C53 H53 0.9300
C54 C55 1.375(3)
C54 H54 0.9300
C55 H55 0.9300
C56 C57 1.388(3)
C56 C61 1.388(3)
C57 C58 1.382(3)
C57 H57 0.9300
C58 C59 1.375(3)
C58 H58 0.9300
C59 C60 1.378(3)
C59 H59 0.9300
C60 C61 1.385(3)
C60 H60 0.9300
C61 H61 0.9300

loop_
_geom_torsion_atom_site_label_1
_geom_torsion_atom_site_label_2
_geom_torsion_atom_site_label_3
_geom_torsion_atom_site_label_4
_geom_torsion
O1 C1 C2 C3 176.5(2)
C5 C1 C2 C3 -1.9(2)
O1 C1 C2 C20 -5.8(3)
C5 C1 C2 C20 175.75(19)
C20 C2 C3 C6 -4.4(4)
C1 C2 C3 C6 173.04(18)
C20 C2 C3 C4 -177.7(2)
C1 C2 C3 C4 -0.3(2)
C2 C3 C4 C5 2.6(2)
C6 C3 C4 C5 -170.90(19)
C2 C3 C4 C32 179.96(19)
C6 C3 C4 C32 6.4(3)
C32 C4 C5 C26 -10.1(4)
C3 C4 C5 C26 167.2(2)
C32 C4 C5 C1 179.01(19)
C3 C4 C5 C1 -3.7(2)
O1 C1 C5 C4 -174.8(2)
C2 C1 C5 C4 3.6(2)
O1 C1 C5 C26 12.9(3)
C2 C1 C5 C26 -168.65(19)
C2 C3 C6 C11 119.0(2)
C4 C3 C6 C11 -68.5(3)
C2 C3 C6 C7 -63.7(3)
C4 C3 C6 C7 108.8(2)
C11 C6 C7 C8 -1.5(3)
C3 C6 C7 C8 -178.83(18)
C11 C6 C7 C38 178.43(18)
C3 C6 C7 C38 1.1(3)
C6 C7 C8 C9 -0.8(3)
C38 C7 C8 C9 179.24(19)
C6 C7 C8 C44 175.90(19)
C38 C7 C8 C44 -4.1(3)
C7 C8 C9 C10 2.1(3)
C44 C8 C9 C10 -174.61(19)
C7 C8 C9 C12 178.48(19)
C44 C8 C9 C12 1.7(3)
C8 C9 C10 C11 -1.2(3)
C12 C9 C10 C11 -177.66(19)
C8 C9 C10 C50 176.21(19)
C12 C9 C10 C50 -0.3(3)
C9 C10 C11 C6 -1.1(3)
C50 C10 C11 C6 -178.47(19)
C9 C10 C11 C56 177.23(19)
C50 C10 C11 C56 -0.1(3)
C7 C6 C11 C10 2.5(3)
C3 C6 C11 C10 179.75(19)
C7 C6 C11 C56 -175.87(19)
C3 C6 C11 C56 1.4(3)
C19 C14 C15 C16 1.2(4)
C13 C14 C15 C16 -174.3(2)
C14 C15 C16 C17 -0.6(5)
C15 C16 C17 C18 -0.5(5)
C16 C17 C18 C19 1.1(5)
C17 C18 C19 C14 -0.5(4)
C15 C14 C19 C18 -0.6(4)
C13 C14 C19 C18 175.0(2)
C3 C2 C20 C25 -33.7(4)
C1 C2 C20 C25 149.3(2)
C3 C2 C20 C21 145.3(2)
C1 C2 C20 C21 -31.8(3)
C25 C20 C21 C22 0.6(3)
C2 C20 C21 C22 -178.5(2)
C20 C21 C22 C23 0.2(4)
C21 C22 C23 C24 -1.4(4)
C22 C23 C24 C25 1.8(4)
C23 C24 C25 C20 -1.0(3)
C21 C20 C25 C24 -0.1(3)
C2 C20 C25 C24 178.9(2)
C4 C5 C26 C27 90.5(3)
C1 C5 C26 C27 -99.5(3)
C4 C5 C26 C31 -94.2(3)
C1 C5 C26 C31 75.9(3)
C31 C26 C27 C28 0.6(4)
C5 C26 C27 C28 175.9(2)
C26 C27 C28 C29 -0.6(5)
C27 C28 C29 C30 0.4(5)
C28 C29 C30 C31 -0.2(5)
C29 C30 C31 C26 0.2(5)
C27 C26 C31 C30 -0.4(4)
C5 C26 C31 C30 -176.0(2)
C5 C4 C32 C33 140.1(2)
C3 C4 C32 C33 -36.7(3)
C5 C4 C32 C37 -38.2(3)
C3 C4 C32 C37 144.9(2)
C37 C32 C33 C34 0.0(3)
C4 C32 C33 C34 -178.37(19)
C32 C33 C34 C35 0.6(3)
C33 C34 C35 C36 -1.1(4)
C34 C35 C36 C37 0.9(4)
C35 C36 C37 C32 -0.3(4)
C33 C32 C37 C36 -0.2(3)
C4 C32 C37 C36 178.3(2)
C8 C7 C38 C43 -60.2(3)
C6 C7 C38 C43 119.8(2)
C8 C7 C38 C39 121.6(2)
C6 C7 C38 C39 -58.4(3)
C43 C38 C39 C40 -2.9(3)
C7 C38 C39 C40 175.3(2)
C38 C39 C40 C41 0.8(4)
C39 C40 C41 C42 1.9(4)
C40 C41 C42 C43 -2.4(4)
C41 C42 C43 C38 0.2(4)
C39 C38 C43 C42 2.4(3)
C7 C38 C43 C42 -175.9(2)
C7 C8 C44 C49 121.0(2)
C9 C8 C44 C49 -62.3(3)
C7 C8 C44 C45 -60.1(3)
C9 C8 C44 C45 116.6(2)
C49 C44 C45 C46 0.3(3)
C8 C44 C45 C46 -178.7(2)
C44 C45 C46 C47 -0.8(3)
C45 C46 C47 C48 0.7(4)
C46 C47 C48 C49 -0.1(4)
C45 C44 C49 C48 0.4(3)
C8 C44 C49 C48 179.3(2)
C47 C48 C49 C44 -0.5(4)
C11 C10 C50 C51 107.1(2)
C9 C10 C50 C51 -70.3(3)
C11 C10 C50 C55 -72.3(3)
C9 C10 C50 C55 110.4(2)
C55 C50 C51 C52 0.7(3)
C10 C50 C51 C52 -178.7(2)
C50 C51 C52 C53 0.1(4)
C51 C52 C53 C54 -1.1(4)
C52 C53 C54 C55 1.3(4)
C53 C54 C55 C50 -0.5(4)
C51 C50 C55 C54 -0.5(3)
C10 C50 C55 C54 178.8(2)
C10 C11 C56 C57 -59.2(3)
C6 C11 C56 C57 119.1(2)
C10 C11 C56 C61 122.0(2)
C6 C11 C56 C61 -59.6(3)
C61 C56 C57 C58 -0.6(3)
C11 C56 C57 C58 -179.4(2)
C56 C57 C58 C59 0.4(3)
C57 C58 C59 C60 -0.2(4)
C58 C59 C60 C61 0.2(4)
C59 C60 C61 C56 -0.4(3)
C57 C56 C61 C60 0.6(3)
C11 C56 C61 C60 179.4(2)

loop_
_cod_related_entry_id
_cod_related_entry_database
_cod_related_entry_code
1 ChemSpider 30660429
